data_2241970
loop_
_publ_author_name
'Moon, Dohyun'
'Choi, Jong-Ha'

_publ_section_title
;
 Crystal structure of <i>trans</i>-cyclohexane-1,2-diammonium chromate(VI)
 from synchrotron X-ray diffraction data
;
_journal_coeditor_code WM5343
_journal_issue 12
_journal_name_full 'Acta Crystallographica Section E'
_journal_page_first 1872
_journal_page_last 1874
_journal_paper_doi 10.1107/S2056989016019009
_journal_volume 72
_journal_year 2016
_chemical_formula_iupac '(C6 H16 N2) [Cr O4]'
_chemical_formula_moiety 'C6 H16 N2 2+, Cr O4 2-'
_chemical_formula_sum 'C6 H16 Cr N2 O4'
_chemical_formula_weight 232.21
_chemical_name_systematic
;
<i>trans</i>-Cyclohexane-1,2-diammonium chromate(VI)
;
_space_group_crystal_system orthorhombic
_space_group_IT_number 61
_space_group_name_Hall '-P 2ac 2ab'
_space_group_name_H-M_alt 'P b c a'
_symmetry_space_group_name_Hall '-P 2ac 2ab'
_symmetry_space_group_name_H-M 'P b c a'
_atom_sites_solution_hydrogens geom
_audit_creation_method SHELXL-2014/7
_cell_angle_alpha 90
_cell_angle_beta 90
_cell_angle_gamma 90
_cell_formula_units_Z 8
_cell_length_a 9.910(2)
_cell_length_b 8.3730(17)
_cell_length_c 22.999(5)
_cell_measurement_reflns_used 49521
_cell_measurement_temperature 173(2)
_cell_measurement_theta_max 33.425
_cell_measurement_theta_min 0.372
_cell_volume 1908.4(7)
_computing_cell_refinement
;
<i>HKL3000sm</i> (Otwinowski & Minor, 1997)
;
_computing_data_collection
;
<i>PAL BL2D-SMDC</i> (Shin <i>et al.</i>,  2016)
;
_computing_data_reduction
;
<i>HKL3000sm</i> (Otwinowski & Minor, 1997)
;
_computing_molecular_graphics
;
<i>DIAMOND</i> (Putz & Brandenburg, 2014)
;
_computing_publication_material
;
<i>publCIF</i> (Westrip, 2010)
;
_computing_structure_refinement
;
<i>SHELXL2014</i> (Sheldrick, 2015b)
;
_computing_structure_solution
;
<i>SHELXT2014</i> (Sheldrick, 2015a)
;
_diffrn_ambient_temperature 173(2)
_diffrn_measured_fraction_theta_full 0.981
_diffrn_measured_fraction_theta_max 0.971
_diffrn_measurement_device_type 'ADSC Q210 CCD area detector'
_diffrn_measurement_method 'omega scan'
_diffrn_radiation_type synchrotron
_diffrn_radiation_wavelength 0.650
_diffrn_reflns_av_R_equivalents 0.0693
_diffrn_reflns_limit_h_max 12
_diffrn_reflns_limit_h_min -12
_diffrn_reflns_limit_k_max 11
_diffrn_reflns_limit_k_min -11
_diffrn_reflns_limit_l_max 31
_diffrn_reflns_limit_l_min -31
_diffrn_reflns_number 16426
_diffrn_reflns_theta_full 22.955
_diffrn_reflns_theta_max 25.991
_diffrn_reflns_theta_min 2.481
_exptl_absorpt_coefficient_mu 0.923
_exptl_absorpt_correction_T_max 1.000
_exptl_absorpt_correction_T_min 0.794
_exptl_absorpt_correction_type empirical
_exptl_absorpt_process_details
;
(<i>HKL3000sm Scalepack</i>; Otwinowski & Minor, 1997)
;
_exptl_crystal_colour yellow
_exptl_crystal_density_diffrn 1.616
_exptl_crystal_description plate
_exptl_crystal_F_000 976
_exptl_crystal_size_max 0.095
_exptl_crystal_size_mid 0.092
_exptl_crystal_size_min 0.012
_refine_diff_density_max 0.954
_refine_diff_density_min -1.530
_refine_ls_extinction_coef 0.017(3)
_refine_ls_extinction_expression Fc^*^=kFc[1+0.001xFc^2^\l^3^/sin(2\q)]^-1/4^
_refine_ls_extinction_method
;
SHELXL2014 (Sheldrick, 2015b)
;
_refine_ls_goodness_of_fit_ref 0.987
_refine_ls_hydrogen_treatment constr
_refine_ls_matrix_type full
_refine_ls_number_parameters 121
_refine_ls_number_reflns 2383
_refine_ls_number_restraints 0
_refine_ls_restrained_S_all 0.987
_refine_ls_R_factor_all 0.0723
_refine_ls_R_factor_gt 0.0553
_refine_ls_shift/su_max 0.000
_refine_ls_shift/su_mean 0.000
_refine_ls_structure_factor_coef Fsqd
_refine_ls_weighting_details 'w=1/[\s^2^(Fo^2^)+(0.1160P)^2^] where P=(Fo^2^+2Fc^2^)/3'
_refine_ls_weighting_scheme calc
_refine_ls_wR_factor_gt 0.1464
_refine_ls_wR_factor_ref 0.1599
_reflns_number_gt 1749
_reflns_number_total 2383
_reflns_threshold_expression 'I > 2\s(I)'
_cod_data_source_file wm5343sup1.cif
_cod_data_source_block I
_cod_database_code 2241970
_shelx_space_group_comment
;
The symmetry employed for this shelxl refinement is uniquely defined
by the following loop, which should always be used as a source of
symmetry information in preference to the above space-group names.
They are only intended as comments.
;
_shelx_estimated_absorpt_t_min 0.917
_shelx_estimated_absorpt_t_max 0.989

loop_
_space_group_symop_operation_xyz
'x, y, z'
'-x+1/2, -y, z+1/2'
'-x, y+1/2, -z+1/2'
'x+1/2, -y+1/2, -z'
'-x, -y, -z'
'x-1/2, y, -z-1/2'
'x, -y-1/2, z-1/2'
'-x-1/2, y-1/2, z'

loop_
_atom_site_type_symbol
_atom_site_label
_atom_site_fract_x
_atom_site_fract_y
_atom_site_fract_z
_atom_site_U_iso_or_equiv
_atom_site_adp_type
_atom_site_calc_flag
_atom_site_occupancy
N N1 0.6842(2) 0.3903(3) 0.43614(9) 0.0245(5) Uani d 1
H H1N1 0.6673 0.3156 0.4639 0.037 Uiso calc 1
H H2N1 0.6444 0.4842 0.4463 0.037 Uiso calc 1
H H3N1 0.7749 0.4049 0.4328 0.037 Uiso calc 1
N N2 0.4159(3) 0.2284(3) 0.42353(10) 0.0279(5) Uani d 1
H H1N2 0.4273 0.2758 0.4588 0.042 Uiso calc 1
H H2N2 0.4575 0.1315 0.4235 0.042 Uiso calc 1
H H3N2 0.3262 0.2151 0.4165 0.042 Uiso calc 1
C C1 0.6285(3) 0.3349(3) 0.37930(11) 0.0249(6) Uani d 1
H H1 0.6622 0.2241 0.3721 0.030 Uiso calc 1
C C2 0.4758(3) 0.3313(3) 0.37730(12) 0.0247(5) Uani d 1
H H2 0.4413 0.4427 0.3823 0.030 Uiso calc 1
C C3 0.4292(3) 0.2686(4) 0.31840(13) 0.0342(7) Uani d 1
H H3A 0.4600 0.1569 0.3137 0.041 Uiso calc 1
H H3B 0.3293 0.2688 0.3171 0.041 Uiso calc 1
C C4 0.4833(3) 0.3687(4) 0.26844(14) 0.0410(8) Uani d 1
H H4A 0.4570 0.3192 0.2310 0.049 Uiso calc 1
H H4B 0.4430 0.4768 0.2701 0.049 Uiso calc 1
C C5 0.6347(3) 0.3820(4) 0.27138(13) 0.0357(7) Uani d 1
H H5A 0.6665 0.4563 0.2408 0.043 Uiso calc 1
H H5B 0.6754 0.2760 0.2638 0.043 Uiso calc 1
C C6 0.6808(3) 0.4421(4) 0.33063(12) 0.0318(6) Uani d 1
H H6A 0.6475 0.5523 0.3366 0.038 Uiso calc 1
H H6B 0.7807 0.4447 0.3318 0.038 Uiso calc 1
Cr Cr1 0.44912(4) 0.79269(5) 0.43056(2) 0.0227(2) Uani d 1
O O1 0.53896(18) 0.9403(2) 0.40203(9) 0.0308(5) Uani d 1
O O2 0.34508(19) 0.8641(2) 0.47950(9) 0.0330(5) Uani d 1
O O3 0.3616(2) 0.6998(2) 0.38110(10) 0.0362(5) Uani d 1
O O4 0.55315(18) 0.6648(2) 0.46324(9) 0.0311(5) Uani d 1

loop_
_atom_site_aniso_label
_atom_site_aniso_U_11
_atom_site_aniso_U_22
_atom_site_aniso_U_33
_atom_site_aniso_U_12
_atom_site_aniso_U_13
_atom_site_aniso_U_23
N1 0.0243(12) 0.0215(11) 0.0278(11) 0.0015(9) -0.0012(8) 0.0002(8)
N2 0.0267(13) 0.0252(12) 0.0316(13) 0.0024(10) 0.0025(9) 0.0012(9)
C1 0.0249(14) 0.0217(12) 0.0279(13) 0.0026(10) 0.0002(10) -0.0011(10)
C2 0.0257(14) 0.0195(12) 0.0289(13) 0.0000(10) -0.0010(10) 0.0009(10)
C3 0.0314(18) 0.0406(16) 0.0307(15) -0.0072(12) -0.0047(11) -0.0009(13)
C4 0.0376(18) 0.055(2) 0.0309(15) -0.0053(16) -0.0050(12) 0.0073(14)
C5 0.0317(16) 0.0437(17) 0.0315(15) -0.0018(13) 0.0024(11) 0.0029(12)
C6 0.0298(16) 0.0322(14) 0.0334(15) -0.0062(12) 0.0000(11) 0.0044(11)
Cr1 0.0223(3) 0.0167(3) 0.0290(3) 0.00140(14) -0.00086(15) 0.00134(14)
O1 0.0285(11) 0.0233(10) 0.0405(12) -0.0002(8) 0.0062(8) 0.0049(8)
O2 0.0305(11) 0.0285(10) 0.0402(11) 0.0053(8) 0.0078(9) 0.0010(8)
O3 0.0349(12) 0.0293(11) 0.0444(13) 0.0026(8) -0.0129(10) -0.0053(8)
O4 0.0356(12) 0.0224(9) 0.0354(11) 0.0087(8) -0.0053(8) 0.0010(8)

loop_
_atom_type_symbol
_atom_type_description
_atom_type_scat_dispersion_real
_atom_type_scat_dispersion_imag
_atom_type_scat_source
C C 0.0024 0.0013 'International Tables Vol C Tables 4.2.6.8 and 6.1.1.4'
H H 0.0000 0.0000 'International Tables Vol C Tables 4.2.6.8 and 6.1.1.4'
N N 0.0048 0.0027 'International Tables Vol C Tables 4.2.6.8 and 6.1.1.4'
O O 0.0087 0.0050 'International Tables Vol C Tables 4.2.6.8 and 6.1.1.4'
Cr Cr 0.2987 0.5320 'International Tables Vol C Tables 4.2.6.8 and 6.1.1.4'

loop_
_geom_angle_atom_site_label_1
_geom_angle_atom_site_label_2
_geom_angle_atom_site_label_3
_geom_angle
_geom_angle_publ_flag
C1 N1 H1N1 109.5 ?
C1 N1 H2N1 109.5 ?
H1N1 N1 H2N1 109.5 ?
C1 N1 H3N1 109.5 ?
H1N1 N1 H3N1 109.5 ?
H2N1 N1 H3N1 109.5 ?
C2 N2 H1N2 109.5 ?
C2 N2 H2N2 109.5 ?
H1N2 N2 H2N2 109.5 ?
C2 N2 H3N2 109.5 ?
H1N2 N2 H3N2 109.5 ?
H2N2 N2 H3N2 109.5 ?
N1 C1 C2 113.7(2) ?
N1 C1 C6 109.5(2) ?
C2 C1 C6 109.2(2) ?
N1 C1 H1 108.1 ?
C2 C1 H1 108.1 ?
C6 C1 H1 108.1 ?
N2 C2 C1 112.8(2) ?
N2 C2 C3 108.3(2) ?
C1 C2 C3 109.7(2) ?
N2 C2 H2 108.7 ?
C1 C2 H2 108.7 ?
C3 C2 H2 108.7 ?
C4 C3 C2 112.0(3) ?
C4 C3 H3A 109.2 ?
C2 C3 H3A 109.2 ?
C4 C3 H3B 109.2 ?
C2 C3 H3B 109.2 ?
H3A C3 H3B 107.9 ?
C5 C4 C3 111.0(3) ?
C5 C4 H4A 109.4 ?
C3 C4 H4A 109.4 ?
C5 C4 H4B 109.4 ?
C3 C4 H4B 109.4 ?
H4A C4 H4B 108.0 ?
C4 C5 C6 111.3(2) ?
C4 C5 H5A 109.4 ?
C6 C5 H5A 109.4 ?
C4 C5 H5B 109.4 ?
C6 C5 H5B 109.4 ?
H5A C5 H5B 108.0 ?
C5 C6 C1 111.1(2) ?
C5 C6 H6A 109.4 ?
C1 C6 H6A 109.4 ?
C5 C6 H6B 109.4 ?
C1 C6 H6B 109.4 ?
H6A C6 H6B 108.0 ?
O3 Cr1 O2 108.60(11) y
O3 Cr1 O1 111.43(11) y
O2 Cr1 O1 109.72(10) y
O3 Cr1 O4 109.76(10) y
O2 Cr1 O4 108.30(10) y
O1 Cr1 O4 108.97(10) y

loop_
_geom_bond_atom_site_label_1
_geom_bond_atom_site_label_2
_geom_bond_distance
_geom_bond_publ_flag
N1 C1 1.493(3) ?
N1 H1N1 0.9100 ?
N1 H2N1 0.9100 ?
N1 H3N1 0.9100 ?
N2 C2 1.492(3) ?
N2 H1N2 0.9100 ?
N2 H2N2 0.9100 ?
N2 H3N2 0.9100 ?
C1 C2 1.514(4) ?
C1 C6 1.525(4) ?
C1 H1 1.0000 ?
C2 C3 1.525(4) ?
C2 H2 1.0000 ?
C3 C4 1.520(4) ?
C3 H3A 0.9900 ?
C3 H3B 0.9900 ?
C4 C5 1.506(5) ?
C4 H4A 0.9900 ?
C4 H4B 0.9900 ?
C5 C6 1.523(4) ?
C5 H5A 0.9900 ?
C5 H5B 0.9900 ?
C6 H6A 0.9900 ?
C6 H6B 0.9900 ?
Cr1 O3 1.628(2) y
Cr1 O2 1.6394(19) y
Cr1 O1 1.6584(19) y
Cr1 O4 1.6654(19) y

loop_
_geom_hbond_atom_site_label_D
_geom_hbond_atom_site_label_H
_geom_hbond_atom_site_label_A
_geom_hbond_site_symmetry_A
_geom_hbond_distance_DH
_geom_hbond_distance_HA
_geom_hbond_distance_DA
_geom_hbond_angle_DHA
N1 H1N1 O2 5_666 0.91 1.99 2.896(3) 171.5
N1 H3N1 O1 8_755 0.91 2.00 2.884(3) 164.0
N1 H2N1 O4 . 0.91 1.81 2.713(3) 175.2
N2 H1N2 O4 5_666 0.91 1.87 2.771(3) 169.4
N2 H3N2 O2 8_655 0.91 2.56 3.104(3) 119.2
N2 H3N2 O3 8_655 0.91 2.04 2.927(3) 166.3
N2 H2N2 O1 1_545 0.91 1.86 2.748(3) 164.7

loop_
_geom_torsion_atom_site_label_1
_geom_torsion_atom_site_label_2
_geom_torsion_atom_site_label_3
_geom_torsion_atom_site_label_4
_geom_torsion
N1 C1 C2 N2 -57.5(3)
C6 C1 C2 N2 179.8(2)
N1 C1 C2 C3 -178.3(2)
C6 C1 C2 C3 59.0(3)
N2 C2 C3 C4 178.8(3)
C1 C2 C3 C4 -57.6(3)
C2 C3 C4 C5 54.6(4)
C3 C4 C5 C6 -53.4(4)
C4 C5 C6 C1 56.5(3)
N1 C1 C6 C5 175.7(2)
C2 C1 C6 C5 -59.1(3)

_cod_database_fobs_code 2241970
